data_2212925
loop_
_publ_author_name
'Lin Yuan'
'Xiao Tao'
'Bin Xu'
'Wenyuan Wu'
'Wang, Jin-tang'

_publ_section_title
;
 1-(2,4-Difluorophenyl)-2-(1<i>H</i>-imidazol-1-yl)ethanone
;
_journal_coeditor_code HK2200
_journal_issue 4
_journal_name_full 'Acta Crystallographica Section E'
_journal_page_first o1640
_journal_page_last o1641
_journal_paper_doi 10.1107/S1600536807009853
_journal_volume 63
_journal_year 2007
_chemical_formula_iupac 'C11 H8 F2 N2 O'
_chemical_formula_moiety 'C11 H8 F2 N2 O'
_chemical_formula_sum 'C11 H8 F2 N2 O'
_chemical_formula_weight 222.19
_chemical_melting_point .521E-305
_chemical_name_systematic
;
1-(2',4'-Difluorophenyl)-2-(1H-imidazol-1-yl)ethanone
;
_space_group_IT_number 19
_symmetry_cell_setting orthorhombic
_symmetry_space_group_name_Hall 'P 2ac 2ab'
_symmetry_space_group_name_H-M 'P 21 21 21'
_atom_sites_solution_hydrogens geom
_atom_sites_solution_primary direct
_atom_sites_solution_secondary difmap
_audit_creation_method SHELXL-97
_cell_angle_alpha 90.00
_cell_angle_beta 90.00
_cell_angle_gamma 90.00
_cell_formula_units_Z 4
_cell_length_a 8.0770(16)
_cell_length_b 10.045(2)
_cell_length_c 12.238(2)
_cell_measurement_reflns_used 25
_cell_measurement_temperature 294(2)
_cell_measurement_theta_max 13
_cell_measurement_theta_min 10
_cell_volume 992.9(3)
_computing_cell_refinement 'CAD-4 Software'
_computing_data_collection 'CAD-4 Software (Enraf--Nonius, 1985)'
_computing_data_reduction 'XCAD4 (Harms & Wocadlo, 1995)'
_computing_molecular_graphics 'SHELXTL (Bruker, 2000)'
_computing_publication_material SHELXTL
_computing_structure_refinement 'SHELXL97 (Sheldrick, 1997)'
_computing_structure_solution 'SHELXS97 (Sheldrick, 1997)'
_diffrn_ambient_temperature 294(2)
_diffrn_measured_fraction_theta_full 1.000
_diffrn_measured_fraction_theta_max 1.000
_diffrn_measurement_device_type 'Enraf--Nonius CAD-4'
_diffrn_measurement_method \w/2\q
_diffrn_radiation_monochromator graphite
_diffrn_radiation_source 'fine-focus sealed tube'
_diffrn_radiation_type MoK\a
_diffrn_radiation_wavelength 0.71073
_diffrn_reflns_av_R_equivalents 0.0319
_diffrn_reflns_av_sigmaI/netI 0.0397
_diffrn_reflns_limit_h_max 0
_diffrn_reflns_limit_h_min -9
_diffrn_reflns_limit_k_max 12
_diffrn_reflns_limit_k_min -12
_diffrn_reflns_limit_l_max 0
_diffrn_reflns_limit_l_min -15
_diffrn_reflns_number 2161
_diffrn_reflns_theta_full 25.96
_diffrn_reflns_theta_max 25.96
_diffrn_reflns_theta_min 2.62
_diffrn_standards_decay_% 0
_diffrn_standards_interval_time 120
_diffrn_standards_number 3
_exptl_absorpt_coefficient_mu 0.123
_exptl_absorpt_correction_T_max 0.9757
_exptl_absorpt_correction_T_min 0.9523
_exptl_absorpt_correction_type psi-scan
_exptl_absorpt_process_details '(North <i>et al.</i>,  1968)'
_exptl_crystal_colour yellow
_exptl_crystal_density_diffrn 1.486
_exptl_crystal_density_method 'not measured'
_exptl_crystal_description needle
_exptl_crystal_F_000 456
_exptl_crystal_size_max 0.40
_exptl_crystal_size_mid 0.20
_exptl_crystal_size_min 0.20
_refine_diff_density_max 0.111
_refine_diff_density_min -0.124
_refine_ls_abs_structure_details 'Flack (1983) with 798 Friedel pairs'
_refine_ls_abs_structure_Flack 10(10)
_refine_ls_extinction_coef 0.030(6)
_refine_ls_extinction_expression Fc^*^=kFc[1+0.001xFc^2^\l^3^/sin(2\q)]^-1/4^
_refine_ls_extinction_method SHELXL97
_refine_ls_goodness_of_fit_ref 1.022
_refine_ls_hydrogen_treatment constr
_refine_ls_matrix_type full
_refine_ls_number_parameters 146
_refine_ls_number_reflns 1139
_refine_ls_number_restraints 0
_refine_ls_restrained_S_all 1.022
_refine_ls_R_factor_all 0.0627
_refine_ls_R_factor_gt 0.0392
_refine_ls_shift/su_max 0.000
_refine_ls_shift/su_mean 0.000
_refine_ls_structure_factor_coef Fsqd
_refine_ls_weighting_details 'calc w=1/[\s^2^(Fo^2^)+(0.0575P)^2^] where P=(Fo^2^+2Fc^2^)/3'
_refine_ls_weighting_scheme calc
_refine_ls_wR_factor_gt 0.0935
_refine_ls_wR_factor_ref 0.1069
_reflns_number_gt 833
_reflns_number_total 1139
_reflns_threshold_expression I>2\s(I)
_cod_data_source_file hk2200.cif
_cod_data_source_block I
_cod_database_code 2212925
_cod_database_fobs_code 2212925

loop_
_symmetry_equiv_pos_as_xyz
'x, y, z'
'-x+1/2, -y, z+1/2'
'-x, y+1/2, -z+1/2'
'x+1/2, -y+1/2, -z'

loop_
_atom_site_type_symbol
_atom_site_label
_atom_site_fract_x
_atom_site_fract_y
_atom_site_fract_z
_atom_site_U_iso_or_equiv
_atom_site_adp_type
_atom_site_calc_flag
_atom_site_refinement_flags
_atom_site_occupancy
F F1 0.1078(3) 0.7475(2) 1.06630(16) 0.0857(7) Uani d . 1
F F2 0.4088(3) 0.3530(2) 1.04860(15) 0.0756(7) Uani d . 1
O O 0.1547(3) 0.2453(2) 0.76858(16) 0.0640(6) Uani d . 1
N N1 0.3421(3) 0.0378(3) 0.8333(2) 0.0550(7) Uani d . 1
N N2 0.3896(5) -0.1026(3) 0.6977(3) 0.0822(10) Uani d . 1
C C1 0.2461(4) -0.0713(3) 0.8515(3) 0.0638(9) Uani d . 1
H H1A 0.1738 -0.0848 0.9096 0.077 Uiso calc R 1
C C2 0.2770(5) -0.1559(3) 0.7683(3) 0.0711(10) Uani d . 1
H H2B 0.2282 -0.2392 0.7602 0.085 Uiso calc R 1
C C3 0.4245(5) 0.0143(4) 0.7401(3) 0.0710(10) Uani d . 1
H H3A 0.4984 0.0742 0.7088 0.085 Uiso calc R 1
C C4 0.3440(4) 0.1593(3) 0.8972(3) 0.0571(8) Uani d . 1
H H4A 0.4558 0.1947 0.8985 0.068 Uiso calc R 1
H H4B 0.3126 0.1388 0.9719 0.068 Uiso calc R 1
C C5 0.2289(4) 0.2637(3) 0.8530(2) 0.0456(7) Uani d . 1
C C6 0.2036(4) 0.3910(3) 0.9136(2) 0.0450(7) Uani d . 1
C C7 0.0810(4) 0.4782(3) 0.8757(2) 0.0514(8) Uani d . 1
H H7A 0.0204 0.4546 0.8140 0.062 Uiso calc R 1
C C8 0.0472(4) 0.5970(3) 0.9261(2) 0.0593(9) Uani d . 1
H H8A -0.0352 0.6532 0.8999 0.071 Uiso calc R 1
C C9 0.1385(5) 0.6301(3) 1.0162(3) 0.0599(9) Uani d . 1
C C10 0.2596(5) 0.5502(3) 1.0580(3) 0.0605(9) Uani d . 1
H H10A 0.3197 0.5750 1.1195 0.073 Uiso calc R 1
C C11 0.2891(4) 0.4317(3) 1.0056(3) 0.0533(8) Uani d . 1

loop_
_atom_site_aniso_label
_atom_site_aniso_U_11
_atom_site_aniso_U_22
_atom_site_aniso_U_33
_atom_site_aniso_U_12
_atom_site_aniso_U_13
_atom_site_aniso_U_23
F1 0.1085(18) 0.0658(12) 0.0826(12) 0.0024(14) 0.0028(13) -0.0157(11)
F2 0.0723(13) 0.0869(14) 0.0675(12) 0.0145(13) -0.0327(11) -0.0063(11)
O 0.0700(15) 0.0745(14) 0.0474(11) 0.0131(14) -0.0146(11) -0.0049(12)
N1 0.0513(16) 0.0515(14) 0.0620(17) 0.0035(13) -0.0038(15) 0.0079(13)
N2 0.086(2) 0.0672(19) 0.093(2) 0.0119(19) 0.018(2) -0.0051(18)
C1 0.0535(19) 0.0562(19) 0.082(2) -0.0034(18) 0.002(2) 0.0129(19)
C2 0.064(2) 0.0518(19) 0.097(3) 0.003(2) 0.003(2) 0.000(2)
C3 0.066(2) 0.065(2) 0.081(2) -0.0006(19) 0.016(2) 0.007(2)
C4 0.0526(19) 0.0571(19) 0.0616(19) -0.0001(16) -0.0070(17) 0.0056(17)
C5 0.0403(15) 0.0565(17) 0.0400(14) -0.0026(15) 0.0018(13) 0.0072(14)
C6 0.0421(16) 0.0545(17) 0.0385(14) -0.0031(14) 0.0016(13) 0.0060(13)
C7 0.0471(17) 0.0632(18) 0.0440(15) 0.0008(16) -0.0051(16) 0.0062(15)
C8 0.064(2) 0.0568(19) 0.0570(19) 0.0064(17) 0.0015(17) 0.0074(17)
C9 0.073(2) 0.053(2) 0.0537(19) -0.0030(18) 0.0101(18) -0.0021(16)
C10 0.063(2) 0.069(2) 0.0498(17) -0.010(2) -0.0031(18) -0.0031(16)
C11 0.0482(17) 0.0631(19) 0.0487(16) -0.0028(16) -0.0052(15) 0.0077(16)

loop_
_atom_type_symbol
_atom_type_description
_atom_type_scat_dispersion_real
_atom_type_scat_dispersion_imag
_atom_type_scat_source
C C 0.0033 0.0000 'International Tables Vol C Tables 4.2.6.8 and 6.1.1.4'
H H 0.0000 0.0000 'International Tables Vol C Tables 4.2.6.8 and 6.1.1.4'
N N 0.0061 0.0000 'International Tables Vol C Tables 4.2.6.8 and 6.1.1.4'
O O 0.0106 0.0000 'International Tables Vol C Tables 4.2.6.8 and 6.1.1.4'
F F 0.0171 0.0000 'International Tables Vol C Tables 4.2.6.8 and 6.1.1.4'

loop_
_geom_angle_atom_site_label_1
_geom_angle_atom_site_label_2
_geom_angle_atom_site_label_3
_geom_angle
_geom_angle_publ_flag
C3 N1 C1 106.3(3) ?
C3 N1 C4 127.1(3) yes
C1 N1 C4 126.5(3) ?
C3 N2 C2 104.1(3) yes
C2 C1 N1 106.1(3) yes
C2 C1 H1A 126.9 ?
N1 C1 H1A 126.9 ?
C1 C2 N2 110.7(3) yes
C1 C2 H2B 124.6 ?
N2 C2 H2B 124.6 ?
N2 C3 N1 112.8(4) yes
N2 C3 H3A 123.6 ?
N1 C3 H3A 123.6 ?
N1 C4 C5 112.7(3) yes
N1 C4 H4A 109.0 ?
C5 C4 H4A 109.0 ?
N1 C4 H4B 109.0 ?
C5 C4 H4B 109.0 ?
H4A C4 H4B 107.8 ?
O C5 C6 119.2(3) yes
O C5 C4 120.5(3) yes
C6 C5 C4 120.2(2) ?
C11 C6 C7 116.0(3) ?
C11 C6 C5 126.2(3) ?
C7 C6 C5 117.9(3) ?
C8 C7 C6 122.4(3) ?
C8 C7 H7A 118.8 ?
C6 C7 H7A 118.8 ?
C9 C8 C7 117.9(3) ?
C9 C8 H8A 121.1 ?
C7 C8 H8A 121.1 ?
F1 C9 C10 118.3(3) yes
F1 C9 C8 118.6(3) yes
C10 C9 C8 123.0(3) ?
C9 C10 C11 117.4(3) ?
C9 C10 H10A 121.3 ?
C11 C10 H10A 121.3 ?
F2 C11 C10 116.6(3) yes
F2 C11 C6 120.0(3) yes
C10 C11 C6 123.4(3) ?

loop_
_geom_bond_atom_site_label_1
_geom_bond_atom_site_label_2
_geom_bond_distance
_geom_bond_publ_flag
F1 C9 1.352(4) yes
F2 C11 1.355(4) yes
O C5 1.209(3) yes
N1 C3 1.341(4) yes
N1 C1 1.362(4) yes
N1 C4 1.450(4) yes
N2 C3 1.314(4) yes
N2 C2 1.364(5) yes
C1 C2 1.350(5) ?
C1 H1A 0.9300 ?
C2 H2B 0.9300 ?
C3 H3A 0.9300 ?
C4 C5 1.502(4) ?
C4 H4A 0.9700 ?
C4 H4B 0.9700 ?
C5 C6 1.492(4) ?
C6 C11 1.382(4) ?
C6 C7 1.401(4) ?
C7 C8 1.371(4) ?
C7 H7A 0.9300 ?
C8 C9 1.367(5) ?
C8 H8A 0.9300 ?
C9 C10 1.365(5) ?
C10 C11 1.372(4) ?
C10 H10A 0.9300 ?

loop_
_geom_hbond_atom_site_label_D
_geom_hbond_atom_site_label_H
_geom_hbond_atom_site_label_A
_geom_hbond_site_symmetry_A
_geom_hbond_distance_DH
_geom_hbond_distance_HA
_geom_hbond_distance_DA
_geom_hbond_angle_DHA
C8 H8A O 3_556 0.93 2.46 3.249(4) 143
C10 H10A O 2_565 0.93 2.57 3.368(4) 143

loop_
_geom_torsion_atom_site_label_1
_geom_torsion_atom_site_label_2
_geom_torsion_atom_site_label_3
_geom_torsion_atom_site_label_4
_geom_torsion
C3 N1 C1 C2 0.5(4)
C4 N1 C1 C2 175.9(3)
N1 C1 C2 N2 -0.3(4)
C3 N2 C2 C1 -0.1(4)
C2 N2 C3 N1 0.4(4)
C1 N1 C3 N2 -0.6(4)
C4 N1 C3 N2 -176.0(3)
C3 N1 C4 C5 81.5(4)
C1 N1 C4 C5 -93.0(4)
N1 C4 C5 O -4.6(4)
N1 C4 C5 C6 174.8(2)
O C5 C6 C11 -174.1(3)
C4 C5 C6 C11 6.5(4)
O C5 C6 C7 6.6(4)
C4 C5 C6 C7 -172.7(3)
C11 C6 C7 C8 0.1(4)
C5 C6 C7 C8 179.4(3)
C6 C7 C8 C9 0.4(5)
C7 C8 C9 F1 179.4(3)
C7 C8 C9 C10 -0.6(5)
F1 C9 C10 C11 -179.8(3)
C8 C9 C10 C11 0.2(5)
C9 C10 C11 F2 -179.5(3)
C9 C10 C11 C6 0.4(5)
C7 C6 C11 F2 179.4(3)
C5 C6 C11 F2 0.1(4)
C7 C6 C11 C10 -0.5(4)
C5 C6 C11 C10 -179.8(3)

loop_
_cod_related_entry_id
_cod_related_entry_database
_cod_related_entry_code
1 ChemSpider 10242060
